data_4034013
loop_
_publ_author_name
'Mamidala, Ramesh'
'Biswal, Priyabrata'
'Subramani, M. Siva'
'Samser, Shaikh'
'Venkatasubbaiah, Krishnan'

_publ_section_title
;
 Palladacycle-Phosphine Catalyzed Methylation of Amines and Ketones Using
 Methanol.
;
_journal_issue 16
_journal_name_full 'The Journal of organic chemistry'
_journal_page_first 10472
_journal_page_last 10480
_journal_paper_doi 10.1021/acs.joc.9b00983
_journal_volume 84
_journal_year 2019
_chemical_formula_moiety 'C7 H10 N2 O2 S'
_chemical_formula_sum 'C7 H10 N2 O2 S'
_chemical_formula_weight 186.23
_space_group_crystal_system orthorhombic
_space_group_IT_number 33
_space_group_name_Hall 'P 2c -2n'
_space_group_name_H-M_alt 'P n a 21'
_atom_sites_solution_hydrogens mixed
_atom_sites_solution_primary dual
_audit_creation_date 2018-09-19
_audit_creation_method
;
Olex2 1.2
(compiled 2016.02.19 svn.r3266 for OlexSys, GUI svn.r5155)
;
_cell_angle_alpha 90
_cell_angle_beta 90
_cell_angle_gamma 90
_cell_formula_units_Z 4
_cell_length_a 17.0270(4)
_cell_length_b 7.43120(16)
_cell_length_c 6.87490(14)
_cell_measurement_reflns_used 3082
_cell_measurement_temperature 293(2)
_cell_measurement_theta_max 75.1630
_cell_measurement_theta_min 5.2050
_cell_volume 869.89(3)
_computing_cell_refinement 'CrysAlisPro 1.171.39.46b (Rigaku OD, 2018)'
_computing_data_collection 'CrysAlisPro 1.171.39.46b (Rigaku OD, 2018)'
_computing_data_reduction 'CrysAlisPro 1.171.39.46b (Rigaku OD, 2018)'
_computing_molecular_graphics 'Olex2 (Dolomanov et al., 2009)'
_computing_publication_material 'Olex2 (Dolomanov et al., 2009)'
_computing_structure_refinement 'ShelXL (Sheldrick, 2015)'
_computing_structure_solution 'ShelXT (Sheldrick, 2015)'
_diffrn_ambient_temperature 293(2)
_diffrn_detector 'CCD plate'
_diffrn_detector_type 'Pilatus 200K'
_diffrn_measured_fraction_theta_full 0.999
_diffrn_measured_fraction_theta_max 0.998
_diffrn_measurement_details
;
List of Runs (angles in degrees, time in seconds):

  # Type    Start    End  Width  t~exp~   \w     \q     \k     \f   Frames
--------------------------------------------------------------------------
  1  \w    -74.00  21.00   0.50    0.50    --  -38.50  98.00 154.00  190
  2  \w     34.00 110.00   0.50    2.00    --  102.63 -98.00  47.00  152
  3  \w    109.00 171.00   0.50    2.00    --  102.63  98.00 154.00  124
  4  \w    -74.00 -28.00   0.50    0.50    --  -38.50 -57.00 -30.00   92
  5  \w     41.00 111.00   0.50    0.50    --   49.31  57.00-120.00  140
  6  \w      1.00  40.00   0.50    0.50    --   49.31 -37.00 120.00   78
  7  \w     19.00  44.00   0.50    0.50    --   49.31 -98.00  47.00   50
  8  \w     94.00 163.00   0.50    2.00    --  102.63  61.00 120.00  138
  9  \w     43.00  72.00   0.50    2.00    --  102.63-125.00 150.00   58
 10  \w     76.00 118.00   0.50    2.00    --  102.63-125.00   0.00   84
 11  \w     99.00 151.00   0.50    2.00    --  102.63  30.00-120.00  104
 12  \w     81.00 113.00   0.50    2.00    --  102.63-125.00 150.00   64
 13  \w    106.00 132.00   0.50    2.00    --  102.63  45.00 -90.00   52
 14  \w     39.00 105.00   0.50    2.00    --  102.63 -45.00-180.00  132
;
_diffrn_measurement_device 'four-circle diffractometer'
_diffrn_measurement_device_type 'SuperNova, Dual, Cu at home/near, Pilatus 200K'
_diffrn_measurement_method '\w scans'
_diffrn_orient_matrix_type 'CrysAlisPro convention (1999,Acta A55,543-557)'
_diffrn_orient_matrix_UB_11 -0.0171675000
_diffrn_orient_matrix_UB_12 0.1984520000
_diffrn_orient_matrix_UB_13 0.0489778000
_diffrn_orient_matrix_UB_21 0.0835430000
_diffrn_orient_matrix_UB_22 0.0516626000
_diffrn_orient_matrix_UB_23 -0.0651117000
_diffrn_orient_matrix_UB_31 -0.0301846000
_diffrn_orient_matrix_UB_32 0.0304104000
_diffrn_orient_matrix_UB_33 -0.2087632000
_diffrn_radiation_monochromator mirror
_diffrn_radiation_probe x-ray
_diffrn_radiation_type CuK\a
_diffrn_radiation_wavelength 1.54184
_diffrn_reflns_av_R_equivalents 0.0420
_diffrn_reflns_av_unetI/netI 0.0417
_diffrn_reflns_Laue_measured_fraction_full 0.999
_diffrn_reflns_Laue_measured_fraction_max 0.998
_diffrn_reflns_limit_h_max 20
_diffrn_reflns_limit_h_min -20
_diffrn_reflns_limit_k_max 8
_diffrn_reflns_limit_k_min -7
_diffrn_reflns_limit_l_max 7
_diffrn_reflns_limit_l_min -8
_diffrn_reflns_number 3649
_diffrn_reflns_point_group_measured_fraction_full 0.999
_diffrn_reflns_point_group_measured_fraction_max 0.997
_diffrn_reflns_theta_full 66.592
_diffrn_reflns_theta_max 66.592
_diffrn_reflns_theta_min 5.195
_diffrn_source 'micro-focus sealed X-ray tube'
_diffrn_source_type 'SuperNova (Cu) X-ray Source'
_exptl_absorpt_coefficient_mu 3.016
_exptl_absorpt_correction_T_max 1.00000
_exptl_absorpt_correction_T_min 0.42686
_exptl_absorpt_correction_type multi-scan
_exptl_absorpt_process_details
;
CrysAlisPro 1.171.39.46b (Rigaku Oxford Diffraction, 2018)
Empirical absorption correction using spherical harmonics,
 implemented in SCALE3 ABSPACK scaling algorithm.
;
_exptl_crystal_colour colourless
_exptl_crystal_colour_primary colourless
_exptl_crystal_density_diffrn 1.422
_exptl_crystal_description block
_exptl_crystal_F_000 392
_exptl_crystal_size_max 0.15
_exptl_crystal_size_mid 0.14
_exptl_crystal_size_min 0.12
_refine_diff_density_max 0.169
_refine_diff_density_min -0.205
_refine_diff_density_rms 0.039
_refine_ls_abs_structure_details
;
 Refined as an inversion twin.
;
_refine_ls_abs_structure_Flack 0.69(4)
_refine_ls_extinction_coef 0.0052(9)
_refine_ls_extinction_expression Fc^*^=kFc[1+0.001xFc^2^\l^3^/sin(2\q)]^-1/4^
_refine_ls_extinction_method 'SHELXL-2016/4 (Sheldrick 2016)'
_refine_ls_goodness_of_fit_ref 1.071
_refine_ls_hydrogen_treatment mixed
_refine_ls_matrix_type full
_refine_ls_number_parameters 124
_refine_ls_number_reflns 1230
_refine_ls_number_restraints 1
_refine_ls_restrained_S_all 1.070
_refine_ls_R_factor_all 0.0348
_refine_ls_R_factor_gt 0.0318
_refine_ls_shift/su_max 0.000
_refine_ls_shift/su_mean 0.000
_refine_ls_structure_factor_coef Fsqd
_refine_ls_weighting_details 'w=1/[\s^2^(Fo^2^)+(0.0447P)^2^+0.0500P] where P=(Fo^2^+2Fc^2^)/3'
_refine_ls_weighting_scheme calc
_refine_ls_wR_factor_gt 0.0783
_refine_ls_wR_factor_ref 0.0799
_reflns_Friedel_coverage 0.832
_reflns_Friedel_fraction_full 0.999
_reflns_Friedel_fraction_max 0.997
_reflns_number_gt 1168
_reflns_number_total 1230
_reflns_threshold_expression 'I > 2\s(I)'
_cod_data_source_file jo9b00983_si_002.cif
_cod_data_source_block vc-pbb-sulfanilimide
_cod_database_code 4034013
_chemical_oxdiff_formula 'C H N S O'
_shelx_space_group_comment
;
The symmetry employed for this shelxl refinement is uniquely defined
by the following loop, which should always be used as a source of
symmetry information in preference to the above space-group names.
They are only intended as comments.
;
_diffrn_oxdiff_ac3_digest_frames
;
013c45cbc4334299b2a32cfe5569e80aa301458017c
;
_reflns_odcompleteness_completeness 99.89
_reflns_odcompleteness_iscentric 1
_reflns_odcompleteness_theta 66.97
_olex2_refinement_description
;
1. Twinned data refinement
 Scales: 0.31(4) 0.69(4)
2. Fixed Uiso
 At 1.2 times of:
  All C(H) groups
 At 1.5 times of:
  All C(H,H,H) groups
3.a Aromatic/amide H refined with riding coordinates:
 C2(H2), C6(H6), C5(H5), C3(H3)
3.b Idealised Me refined as rotating group:
 C7(H7A,H7B,H7C)
;
_shelx_shelxl_version_number 2016/4
_olex2_submission_special_instructions 'No special instructions were received'
_oxdiff_exptl_absorpt_empirical_details
;
Empirical correction (ABSPACK) includes:
- Absorption correction using spherical harmonics
- Frame scaling
;
_oxdiff_exptl_absorpt_empirical_full_max 2.688
_oxdiff_exptl_absorpt_empirical_full_min 0.433

loop_
_space_group_symop_operation_xyz
'x, y, z'
'-x, -y, z+1/2'
'x+1/2, -y+1/2, z'
'-x+1/2, y+1/2, z+1/2'

loop_
_atom_site_label
_atom_site_type_symbol
_atom_site_fract_x
_atom_site_fract_y
_atom_site_fract_z
_atom_site_U_iso_or_equiv
_atom_site_adp_type
_atom_site_occupancy
_atom_site_site_symmetry_order
_atom_site_calc_flag
_atom_site_refinement_flags_posn
S1 S 0.72940(4) 0.34792(8) 0.69268(15) 0.0350(3) Uani 1 1 d .
O2 O 0.71730(16) 0.4266(4) 0.8796(4) 0.0546(7) Uani 1 1 d .
O1 O 0.77761(13) 0.4419(4) 0.5534(4) 0.0525(7) Uani 1 1 d .
N2 N 0.77384(18) 0.1605(4) 0.7293(5) 0.0409(9) Uani 1 1 d .
N1 N 0.4212(2) 0.2085(6) 0.3299(6) 0.0600(10) Uani 1 1 d .
C2 C 0.56973(17) 0.3155(4) 0.6945(6) 0.0448(7) Uani 1 1 d .
H2 H 0.572484 0.342007 0.826484 0.054 Uiso 1 1 calc R
C4 C 0.49249(18) 0.2423(4) 0.4117(6) 0.0391(7) Uani 1 1 d .
C6 C 0.63340(19) 0.2701(4) 0.3875(5) 0.0370(7) Uani 1 1 d .
H6 H 0.678987 0.265952 0.313090 0.044 Uiso 1 1 calc R
C1 C 0.63808(19) 0.3095(4) 0.5843(4) 0.0347(7) Uani 1 1 d .
C5 C 0.56172(19) 0.2369(5) 0.3010(5) 0.0413(7) Uani 1 1 d .
H5 H 0.559261 0.210799 0.168846 0.050 Uiso 1 1 calc R
C3 C 0.4987(2) 0.2827(6) 0.6104(6) 0.0509(8) Uani 1 1 d .
H3 H 0.453452 0.287156 0.686139 0.061 Uiso 1 1 calc R
C7 C 0.4072(3) 0.1874(6) 0.1271(6) 0.0614(11) Uani 1 1 d .
H7A H 0.351782 0.175549 0.104452 0.092 Uiso 1 1 calc GR
H7B H 0.433690 0.081634 0.081220 0.092 Uiso 1 1 calc GR
H7C H 0.426619 0.290943 0.058784 0.092 Uiso 1 1 calc GR
H1 H 0.392(3) 0.201(6) 0.405(7) 0.054(13) Uiso 1 1 d .
H2A H 0.777(2) 0.103(7) 0.625(8) 0.042(11) Uiso 1 1 d .
H2B H 0.757(2) 0.104(6) 0.815(7) 0.035(10) Uiso 1 1 d .

loop_
_atom_site_aniso_label
_atom_site_aniso_U_11
_atom_site_aniso_U_22
_atom_site_aniso_U_33
_atom_site_aniso_U_23
_atom_site_aniso_U_13
_atom_site_aniso_U_12
S1 0.0410(4) 0.0360(4) 0.0281(4) 0.0003(4) -0.0040(4) -0.0015(2)
O2 0.0620(15) 0.0584(15) 0.0435(15) -0.0215(12) -0.0108(11) 0.0053(12)
O1 0.0480(13) 0.0576(15) 0.0519(16) 0.0208(12) -0.0081(11) -0.0119(10)
N2 0.0518(16) 0.0430(16) 0.028(2) 0.0043(14) -0.0029(13) 0.0042(11)
N1 0.0374(16) 0.093(3) 0.050(2) -0.004(2) -0.0023(17) -0.0043(17)
C2 0.0464(15) 0.0607(16) 0.0272(13) -0.0028(17) 0.0021(18) 0.0033(13)
C4 0.0365(16) 0.0463(16) 0.0346(17) 0.0031(13) -0.0011(13) 0.0049(12)
C6 0.0375(15) 0.0460(17) 0.0276(14) 0.0013(12) 0.0044(13) -0.0020(12)
C1 0.0391(16) 0.0349(13) 0.0302(17) 0.0012(12) -0.0023(12) 0.0023(11)
C5 0.0461(18) 0.0512(19) 0.0267(16) -0.0005(13) -0.0021(13) 0.0008(14)
C3 0.0422(18) 0.072(2) 0.0387(18) -0.0008(18) 0.0091(14) 0.0033(15)
C7 0.059(2) 0.064(2) 0.061(2) -0.0102(19) -0.022(2) 0.0012(17)

loop_
_atom_type_symbol
_atom_type_description
_atom_type_scat_dispersion_real
_atom_type_scat_dispersion_imag
_atom_type_scat_source
C C 0.0181 0.0091 'International Tables Vol C Tables 4.2.6.8 and 6.1.1.4'
H H 0.0000 0.0000 'International Tables Vol C Tables 4.2.6.8 and 6.1.1.4'
N N 0.0311 0.0180 'International Tables Vol C Tables 4.2.6.8 and 6.1.1.4'
O O 0.0492 0.0322 'International Tables Vol C Tables 4.2.6.8 and 6.1.1.4'
S S 0.3331 0.5567 'International Tables Vol C Tables 4.2.6.8 and 6.1.1.4'

loop_
_geom_angle_atom_site_label_1
_geom_angle_atom_site_label_2
_geom_angle_atom_site_label_3
_geom_angle
O2 S1 O1 118.81(18)
O2 S1 N2 106.39(18)
O2 S1 C1 108.82(15)
O1 S1 N2 104.84(17)
O1 S1 C1 107.61(15)
N2 S1 C1 110.16(15)
S1 N2 H2A 110(3)
S1 N2 H2B 115(3)
H2A N2 H2B 113(4)
C4 N1 C7 125.1(4)
C4 N1 H1 110(4)
C7 N1 H1 125(4)
C1 C2 H2 119.8
C3 C2 H2 119.8
C3 C2 C1 120.5(4)
N1 C4 C5 121.3(3)
N1 C4 C3 120.6(4)
C3 C4 C5 118.1(3)
C1 C6 H6 119.7
C5 C6 H6 119.7
C5 C6 C1 120.6(3)
C2 C1 S1 120.5(2)
C6 C1 S1 120.1(3)
C6 C1 C2 119.4(3)
C4 C5 H5 119.9
C6 C5 C4 120.3(3)
C6 C5 H5 119.9
C2 C3 C4 121.2(4)
C2 C3 H3 119.4
C4 C3 H3 119.4
N1 C7 H7A 109.5
N1 C7 H7B 109.5
N1 C7 H7C 109.5
H7A C7 H7B 109.5
H7A C7 H7C 109.5
H7B C7 H7C 109.5

loop_
_geom_bond_atom_site_label_1
_geom_bond_atom_site_label_2
_geom_bond_distance
S1 O2 1.426(3)
S1 O1 1.442(3)
S1 N2 1.605(3)
S1 C1 1.748(3)
N2 H2A 0.84(5)
N2 H2B 0.78(5)
N1 C4 1.362(5)
N1 C7 1.423(6)
N1 H1 0.72(5)
C2 H2 0.9300
C2 C1 1.389(4)
C2 C3 1.363(5)
C4 C5 1.404(5)
C4 C3 1.402(5)
C6 H6 0.9300
C6 C1 1.387(4)
C6 C5 1.380(4)
C5 H5 0.9300
C3 H3 0.9300
C7 H7A 0.9600
C7 H7B 0.9600
C7 H7C 0.9600

loop_
_twin_individual_id
_twin_individual_mass_fraction_refined
1 0.31(4)
2 0.69(4)
